data_1516570
loop_
_publ_author_name
'Henke, Sebastian'
'Li, Wei'
'Cheetham, Anthony K.'

_publ_section_title
;
 Guest-dependent mechanical anisotropy in pillared-layered soft porous
 crystals -- a nanoindentation study
;
_journal_issue 6
_journal_name_full 'Chemical Science'
_journal_page_first 2392
_journal_paper_doi 10.1039/c4sc00497c
_journal_volume 5
_journal_year 2014
_chemical_formula_moiety 'C22 H18 N4 O12 Zn2'
_chemical_formula_sum 'C22 H18 N4 O12 Zn2'
_chemical_formula_weight 661.14
_chemical_name_common NO2-DMOF_toluene
_space_group_crystal_system tetragonal
_space_group_IT_number 123
_space_group_name_Hall '-P 4 2'
_space_group_name_H-M_alt 'P 4/m m m'
_symmetry_space_group_name_Hall '-P 4 2'
_symmetry_space_group_name_H-M 'P 4/m m m'
_atom_sites_solution_hydrogens geom
_atom_sites_solution_primary direct
_atom_sites_solution_secondary difmap
_audit_creation_date 2013-08-05
_audit_creation_method
;
  Olex2 1.2
  (compiled Apr 23 2013 17:54:37, GUI svn.r4466)
;
_cell_angle_alpha 90.00
_cell_angle_beta 90.00
_cell_angle_gamma 90.00
_cell_formula_units_Z 1
_cell_length_a 10.90313(18)
_cell_length_b 10.90313(18)
_cell_length_c 9.6490(3)
_cell_measurement_reflns_used 2678
_cell_measurement_temperature 290
_cell_measurement_theta_max 69.9590
_cell_measurement_theta_min 6.1040
_cell_volume 1147.06(4)
_computing_cell_refinement
;
CrysAlisPro, Agilent Technologies,
Version 1.171.36.28 (release 01-02-2013 CrysAlis171 .NET)
(compiled Feb  1 2013,16:14:44)
;
_computing_data_collection
;
CrysAlisPro, Agilent Technologies,
Version 1.171.36.28 (release 01-02-2013 CrysAlis171 .NET)
(compiled Feb  1 2013,16:14:44)
;
_computing_data_reduction
;
CrysAlisPro, Agilent Technologies,
Version 1.171.36.28 (release 01-02-2013 CrysAlis171 .NET)
(compiled Feb  1 2013,16:14:44)
;
_computing_molecular_graphics
;
O. V. Dolomanov, L. J. Bourhis, R. J. Gildea, J. A. K. Howard and H. Puschmann,
OLEX2: a complete structure solution, refinement and analysis program.
J. Appl. Cryst. (2009). 42, 339-341.
;
_computing_publication_material
;
O. V. Dolomanov, L. J. Bourhis, R. J. Gildea, J. A. K. Howard and H. Puschmann,
OLEX2: a complete structure solution, refinement and analysis program.
J. Appl. Cryst. (2009). 42, 339-341.
;
_computing_structure_refinement
;
XL, G.M. Sheldrick, Acta Cryst.
(2008). A64, 112-122
;
_computing_structure_solution
;
XS, G.M. Sheldrick, Acta Cryst.
(2008). A64, 112-122
;
_diffrn_ambient_temperature 290.0
_diffrn_detector_area_resol_mean 16.1183
_diffrn_measured_fraction_theta_full 0.9942
_diffrn_measured_fraction_theta_max 0.9942
_diffrn_measurement_details
;
  1 omega    9.00   41.00   1.0000    1.0000
omega____ theta____ kappa____ phi______ frames
    -        0.0000  -99.0000    0.0000 32

  2 omega   36.00   72.00   1.0000    1.0000
omega____ theta____ kappa____ phi______ frames
    -        0.0000 -178.0000 -120.0000 36

  3 omega   76.00  127.00   1.0000    2.0000
omega____ theta____ kappa____ phi______ frames
    -       54.7500  125.0000  150.0000 51

  4 omega   73.00  127.00   1.0000    2.0000
omega____ theta____ kappa____ phi______ frames
    -       54.7500  125.0000   90.0000 54

  5 omega   73.00  127.00   1.0000    2.0000
omega____ theta____ kappa____ phi______ frames
    -       54.7500  125.0000   30.0000 54

  6 omega  117.00  172.00   1.0000    2.0000
omega____ theta____ kappa____ phi______ frames
    -      109.5000   50.0000   90.0000 55

  7 omega   39.00   64.00   1.0000    2.0000
omega____ theta____ kappa____ phi______ frames
    -      109.5000  -37.0000  -60.0000 25

  8 omega   38.00   68.00   1.0000    2.0000
omega____ theta____ kappa____ phi______ frames
    -      109.5000  -37.0000 -120.0000 30

  9 omega   40.00   68.00   1.0000    2.0000
omega____ theta____ kappa____ phi______ frames
    -      109.5000  -37.0000  -90.0000 28

 10 omega   36.00   82.00   1.0000    2.0000
omega____ theta____ kappa____ phi______ frames
    -      109.5000 -111.0000 -120.0000 46

 11 omega   50.00   86.00   1.0000    2.0000
omega____ theta____ kappa____ phi______ frames
    -      109.5000 -111.0000    0.0000 36

 12 omega   91.00  130.00   1.0000    2.0000
omega____ theta____ kappa____ phi______ frames
    -      109.5000   50.0000 -120.0000 39

 13 omega   52.00  118.00   1.0000    2.0000
omega____ theta____ kappa____ phi______ frames
    -      109.5000  -63.0000  -30.0000 66

 14 omega  -71.00   32.00   1.0000    1.0000
omega____ theta____ kappa____ phi______ frames
    -        0.0000  -77.0000 -180.0000 103

 15 omega -124.00  -33.00   1.0000    2.0000
omega____ theta____ kappa____ phi______ frames
    -      -54.7500  -56.0000  -14.0000 91

 16 omega   23.00  126.00   1.0000    2.0000
omega____ theta____ kappa____ phi______ frames
    -       54.7500   77.0000 -120.0000 103

 17 omega   70.00  114.00   1.0000    2.0000
omega____ theta____ kappa____ phi______ frames
    -      109.5000   25.0000   30.0000 44

 18 omega   78.00  178.00   1.0000    2.0000
omega____ theta____ kappa____ phi______ frames
    -      109.5000   77.0000  -90.0000 100
;
_diffrn_measurement_device_type 'Xcalibur, Eos, Gemini ultra'
_diffrn_measurement_method '\w scans'
_diffrn_orient_matrix_UB_11 0.0759923000
_diffrn_orient_matrix_UB_12 -0.1072220000
_diffrn_orient_matrix_UB_13 -0.0585766000
_diffrn_orient_matrix_UB_21 0.0736803000
_diffrn_orient_matrix_UB_22 0.0906454000
_diffrn_orient_matrix_UB_23 -0.0897954000
_diffrn_orient_matrix_UB_31 0.0935872000
_diffrn_orient_matrix_UB_32 0.0157739000
_diffrn_orient_matrix_UB_33 0.1183331000
_diffrn_radiation_monochromator mirror
_diffrn_radiation_type 'Cu K\a'
_diffrn_radiation_wavelength 1.5418
_diffrn_reflns_av_R_equivalents 0.0202
_diffrn_reflns_av_unetI/netI 0.0104
_diffrn_reflns_limit_h_max 13
_diffrn_reflns_limit_h_min -10
_diffrn_reflns_limit_k_max 13
_diffrn_reflns_limit_k_min -12
_diffrn_reflns_limit_l_max 11
_diffrn_reflns_limit_l_min -11
_diffrn_reflns_number 4246
_diffrn_reflns_theta_full 70.13
_diffrn_reflns_theta_max 70.13
_diffrn_reflns_theta_min 6.12
_diffrn_source 'Enhance Ultra (Cu) X-ray Source'
_exptl_absorpt_coefficient_mu 1.649
_exptl_absorpt_correction_T_max 1.00000
_exptl_absorpt_correction_T_min 0.28330
_exptl_absorpt_correction_type multi-scan
_exptl_absorpt_process_details
;
CrysAlisPro, Agilent Technologies,
Version 1.171.36.28 (release 01-02-2013 CrysAlis171 .NET)
(compiled Feb  1 2013,16:14:44)
Empirical absorption correction using spherical harmonics,
 implemented in SCALE3 ABSPACK scaling algorithm.
;
_exptl_crystal_colour 'light yellow'
_exptl_crystal_colour_modifier light
_exptl_crystal_colour_primary yellow
_exptl_crystal_density_diffrn 0.957
_exptl_crystal_density_method 'not measured'
_exptl_crystal_description block
_exptl_crystal_F_000 334
_exptl_crystal_size_max 0.42
_exptl_crystal_size_mid 0.37
_exptl_crystal_size_min 0.28
_platon_squeeze_details
;
;
_refine_diff_density_max 0.949
_refine_diff_density_min -0.530
_refine_diff_density_rms 0.079
_refine_ls_extinction_method none
_refine_ls_goodness_of_fit_ref 1.153
_refine_ls_hydrogen_treatment mixed
_refine_ls_matrix_type full
_refine_ls_number_parameters 56
_refine_ls_number_reflns 689
_refine_ls_number_restraints 17
_refine_ls_restrained_S_all 1.144
_refine_ls_R_factor_all 0.0548
_refine_ls_R_factor_gt 0.0544
_refine_ls_shift/su_max 0.000
_refine_ls_shift/su_mean 0.000
_refine_ls_structure_factor_coef Fsqd
_refine_ls_weighting_details 'calc w=1/[\s^2^(Fo^2^)+(0.1110P)^2^+0.7733P] where P=(Fo^2^+2Fc^2^)/3'
_refine_ls_weighting_scheme calc
_refine_ls_wR_factor_gt 0.1607
_refine_ls_wR_factor_ref 0.1615
_reflns_number_gt 678
_reflns_number_total 689
_reflns_threshold_expression >2sigma(I)
_cod_data_source_file c4sc00497c2.cif
_cod_data_source_block NO2-DMOF_toluene
_cod_database_code 1516570
_chemical_oxdiff_formula 'C11 H9 N2 O6 Zn'
_reflns_odcompleteness_completeness 92.48
_reflns_odcompleteness_iscentric 1
_reflns_odcompleteness_theta 74.33
_olex2_refinement_description
;
1. Fixed Uiso
 At 1.2 times of:
  All C(H,H) groups
2. Restrained distances
 N1-C3
 1.47 with sigma of 0.01
 N1-O2 = N1-O3
 1.22 with sigma of 0.01
 O3-O2
 2.1 with sigma of 0.01
 N2-C4 \\sim N2-C5
 with sigma of 0.02
3. Uiso/Uaniso restraints and constraints
Uanis(C4) \\sim Ueq, Uanis(C5) \\sim Ueq: with sigma of 0.01 and sigma for terminal atoms of 0.005
Uiso(O3) = Uiso(O2)
4. Others
 Fixed Sof: C4(0.25) H4A(0.25) H4B(0.25) C3(0.5) C5(0.125) H5A(0.125)
 H5B(0.125) N1(0.125) O2(0.125) O3(0.125)
5.a Secondary CH2 refined with riding coordinates:
 C4(H4A,H4B), C5(H5A,H5B)
;

loop_
_space_group_symop_id
_space_group_symop_operation_xyz
1 'x, y, z'
2 '-y, x, z'
3 '-x, -y, z'
4 'y, -x, z'
5 'x, -y, -z'
6 '-x, y, -z'
7 'y, x, -z'
8 '-y, -x, -z'
9 '-x, -y, -z'
10 'y, -x, -z'
11 'x, y, -z'
12 '-y, x, -z'
13 '-x, y, z'
14 'x, -y, z'
15 '-y, -x, z'
16 'y, x, z'

loop_
_atom_site_label
_atom_site_type_symbol
_atom_site_fract_x
_atom_site_fract_y
_atom_site_fract_z
_atom_site_U_iso_or_equiv
_atom_site_adp_type
_atom_site_occupancy
_atom_site_symmetry_multiplicity
_atom_site_calc_flag
_atom_site_refinement_flags
_atom_site_disorder_group
Zn1 Zn 0.0000 0.0000 0.34632(7) 0.0296(4) Uani 1 8 d S .
O1 O 0.0000 0.1821(3) 0.3850(3) 0.0647(10) Uani 1 2 d S .
N2 N 0.0000 0.0000 0.1339(6) 0.0307(12) Uani 1 8 d SD .
C1 C 0.0000 0.2333(5) 0.5000 0.0441(12) Uani 1 4 d S .
C2 C 0.0000 0.3717(5) 0.5000 0.0523(15) Uani 1 4 d S .
C4 C 0.1250(9) 0.0337(10) 0.0784(9) 0.038(3) Uani 0.25 1 d PDU 1
H4A H 0.1853 -0.0246 0.1119 0.046 Uiso 0.25 1 calc PR 1
H4B H 0.1478 0.1145 0.1119 0.046 Uiso 0.25 1 calc PR 1
C3 C -0.0373(8) 0.4367(6) 0.3848(5) 0.073(4) Uani 0.50 1 d PD .
C5 C 0.0911(8) 0.0911(8) 0.0781(15) 0.035(4) Uani 0.25 2 d SPDU 2
H5A H 0.1725 0.0706 0.1116 0.042 Uiso 0.125 1 calc PR 2
H5B H 0.0706 0.1725 0.1116 0.042 Uiso 0.125 1 calc PR 2
N1 N -0.109(3) 0.373(4) 0.277(3) 0.140(14) Uiso 0.125 1 d PD .
O2 O -0.210(3) 0.323(4) 0.277(3) 0.162(11) Uiso 0.125 1 d PD .
O3 O -0.058(3) 0.386(4) 0.165(4) 0.162(11) Uiso 0.125 1 d PD .

loop_
_atom_site_aniso_label
_atom_site_aniso_U_11
_atom_site_aniso_U_22
_atom_site_aniso_U_33
_atom_site_aniso_U_23
_atom_site_aniso_U_13
_atom_site_aniso_U_12
Zn1 0.0362(5) 0.0362(5) 0.0163(6) 0.000 0.000 0.000
O1 0.128(3) 0.0302(14) 0.0362(14) -0.0039(12) 0.000 0.000
N2 0.0357(19) 0.0357(19) 0.021(2) 0.000 0.000 0.000
C1 0.065(3) 0.033(2) 0.035(2) 0.000 0.000 0.000
C2 0.093(4) 0.034(3) 0.031(2) 0.000 0.000 0.000
C4 0.040(5) 0.050(8) 0.024(4) -0.002(4) -0.001(4) -0.005(4)
C3 0.145(12) 0.041(3) 0.034(2) 0.001(2) -0.027(4) 0.001(4)
C5 0.041(5) 0.041(5) 0.022(6) 0.000(3) 0.000(3) -0.008(6)

loop_
_atom_type_symbol
_atom_type_description
_atom_type_scat_dispersion_real
_atom_type_scat_dispersion_imag
_atom_type_scat_source
C C 0.0181 0.0091 'International Tables Vol C Tables 4.2.6.8 and 6.1.1.4'
H H 0.0000 0.0000 'International Tables Vol C Tables 4.2.6.8 and 6.1.1.4'
N N 0.0311 0.0180 'International Tables Vol C Tables 4.2.6.8 and 6.1.1.4'
O O 0.0492 0.0322 'International Tables Vol C Tables 4.2.6.8 and 6.1.1.4'
Zn Zn -1.5491 0.6778 'International Tables Vol C Tables 4.2.6.8 and 6.1.1.4'

loop_
_geom_angle_atom_site_label_1
_geom_angle_atom_site_label_2
_geom_angle_atom_site_label_3
_geom_angle
_geom_angle_site_symmetry_1
_geom_angle_site_symmetry_3
O1 Zn1 Zn1 79.36(9) . 9_556
O1 Zn1 Zn1 79.36(9) 2 9_556
O1 Zn1 Zn1 79.36(9) 13 9_556
O1 Zn1 Zn1 79.36(9) 3 9_556
O1 Zn1 Zn1 79.36(9) 4 9_556
O1 Zn1 O1 88.04(3) 3 4
O1 Zn1 O1 88.04(3) 13 4
O1 Zn1 O1 88.04(3) . 4
O1 Zn1 O1 88.04(3) 2 3
O1 Zn1 O1 0.00(17) . 13
O1 Zn1 O1 88.04(3) 2 13
O1 Zn1 O1 158.71(19) . 3
O1 Zn1 O1 158.71(19) 2 4
O1 Zn1 O1 88.04(3) 2 .
O1 Zn1 O1 158.71(19) 13 3
O1 Zn1 N2 100.64(9) . .
O1 Zn1 N2 100.64(9) 2 .
O1 Zn1 N2 100.64(9) 13 .
O1 Zn1 N2 100.64(9) 4 .
O1 Zn1 N2 100.64(9) 3 .
N2 Zn1 Zn1 180.0 . 9_556
C1 O1 Zn1 127.4(3) . .
C4 N2 C4 108.3(8) 15 .
C4 N2 C4 138.4(8) 3 .
C4 N2 C4 82.8(3) 4 .
C4 N2 C4 129.0(8) 13 .
C4 N2 C4 138.4(8) 15 16
C4 N2 C4 82.8(3) 3 4
C4 N2 C4 28.2(8) 15 4
C4 N2 C4 82.8(3) 15 13
C4 N2 C4 28.2(8) 3 13
C4 N2 C4 108.3(8) 4 13
C4 N2 C4 129.0(8) 3 14
C4 N2 C4 55.6(8) 4 14
C4 N2 C4 138.4(8) 13 14
C4 N2 C4 28.2(8) . 14
C4 N2 C4 108.3(8) 3 16
C4 N2 C4 82.8(3) 16 14
C4 N2 C4 129.0(8) 4 16
C4 N2 C4 82.8(3) 13 16
C4 N2 C4 55.6(8) . 16
C4 N2 C4 55.6(8) 15 3
C4 N2 C4 82.8(3) 15 14
C5 N2 C4 129.0(6) . 15
C5 N2 C4 107.9(5) 2 15
C5 N2 C4 129.0(6) 3 16
C5 N2 C4 27.9(4) . 16
C5 N2 C4 55.8(4) 4 .
C5 N2 C4 107.9(5) 13 .
C5 N2 C4 107.9(5) 13 15
C5 N2 C4 55.8(4) 4 15
C5 N2 C4 55.8(4) 2 16
C5 N2 C4 55.8(4) . 14
C5 N2 C4 129.0(6) 2 14
C5 N2 C4 129.0(6) 13 14
C5 N2 C4 27.9(4) 4 14
C5 N2 C4 107.9(5) 4 16
C5 N2 C4 55.8(4) 13 16
C5 N2 C4 27.9(4) 3 15
C5 N2 C4 107.9(5) 3 14
C5 N2 C4 107.9(5) 2 .
C5 N2 C4 129.0(6) 13 4
C5 N2 C4 55.8(4) 13 3
C5 N2 C4 107.9(5) 4 3
C5 N2 C4 55.8(4) 3 13
C5 N2 C4 107.9(5) . 4
C5 N2 C4 55.8(4) 3 4
C5 N2 C4 129.0(6) 2 4
C5 N2 C4 27.9(4) 4 4
C5 N2 C4 107.9(5) . 13
C5 N2 C4 129.0(6) 3 .
C5 N2 C4 27.9(4) 3 3
C5 N2 C4 55.8(4) 2 3
C5 N2 C4 129.0(6) . 3
C5 N2 C4 27.9(4) . .
C5 N2 C4 27.9(4) 2 13
C5 N2 C4 27.9(4) 13 13
C5 N2 C4 129.0(6) 4 13
C5 N2 C5 138.0(12) 3 .
C5 N2 C5 82.6(4) . 4
C5 N2 C5 82.6(4) 3 2
C5 N2 C5 82.6(4) 3 4
C5 N2 C5 82.6(4) . 2
C5 N2 C5 0.0(14) 2 13
C5 N2 C5 138.0(12) 4 13
C5 N2 C5 82.6(4) . 13
C5 N2 C5 82.6(4) 3 13
C5 N2 C5 138.0(12) 2 4
O1 C1 O1 126.6(5) . 11_556
O1 C1 O1 126.6(5) 13 11_556
O1 C1 O1 0.0(2) 13 .
O1 C1 C2 116.7(3) 11_556 .
O1 C1 C2 116.7(3) . .
O1 C1 C2 116.7(3) 13 .
C3 C2 C1 120.9(3) 6_556 .
C3 C2 C1 120.9(3) 11_556 .
C3 C2 C1 120.9(3) 13 .
C3 C2 C1 120.9(3) . .
C3 C2 C3 34.3(7) . 13
C3 C2 C3 34.3(7) 11_556 6_556
C3 C2 C3 107.4(7) 11_556 .
C3 C2 C3 118.2(7) 6_556 .
C3 C2 C3 107.4(7) 6_556 13
C3 C2 C3 118.2(7) 11_556 13
N2 C4 C4 110.8(4) . 11
C2 C3 C3 120.9(3) . 14_565
C2 C3 N1 119.0(19) . .
C3 C3 N1 118(2) 14_565 .
N2 C5 C5 111.0(6) . 11
O2 N1 C3 133(3) . .
O3 N1 C3 109(3) . .
O3 N1 O2 117.8(13) . .

loop_
_geom_bond_atom_site_label_1
_geom_bond_atom_site_label_2
_geom_bond_distance
_geom_bond_site_symmetry_2
Zn1 Zn1 2.9657(14) 9_556
Zn1 O1 2.020(3) 2
Zn1 O1 2.020(3) 4
Zn1 O1 2.020(3) 3
Zn1 O1 2.020(3) 13
Zn1 O1 2.020(3) .
Zn1 N2 2.050(6) .
O1 C1 1.242(4) .
N2 C4 1.510(9) 13
N2 C4 1.510(9) 4
N2 C4 1.510(9) 3
N2 C4 1.510(9) 14
N2 C4 1.510(9) 16
N2 C4 1.510(9) .
N2 C4 1.510(9) 15
N2 C5 1.504(12) .
N2 C5 1.504(12) 3
N2 C5 1.504(12) 2
N2 C5 1.504(12) 13
N2 C5 1.504(12) 4
C1 O1 1.242(4) 11_556
C1 O1 1.242(4) 13
C1 C2 1.509(7) .
C2 C3 1.380(7) .
C2 C3 1.380(7) 13
C2 C3 1.380(7) 6_556
C2 C3 1.380(7) 11_556
C4 C4 1.513(18) 11
C3 C3 1.381(12) 14_565
C3 N1 1.478(10) .
C5 C5 1.51(3) 11
N1 O2 1.229(10) .
N1 O3 1.222(10) .

loop_
_platon_squeeze_void_nr
_platon_squeeze_void_average_x
_platon_squeeze_void_average_y
_platon_squeeze_void_average_z
_platon_squeeze_void_volume
_platon_squeeze_void_count_electrons
_platon_squeeze_void_content
1 0.500 0.500 -0.040 311 24 toluene
